data_7705491
loop_
_publ_author_name
'Ahamad, M. Naqi'
'Khan, M. Shahnawaz'
'Shahid, M.'
'Ahmad, Musheer'

_publ_section_title
;
 Metal organic frameworks decorated with free carboxylic acid groups:
 topology, metal capture and dye adsorption properties.
;
_journal_issue 41
_journal_name_full 'Dalton transactions (Cambridge, England : 2003)'
_journal_page_first 14690
_journal_page_last 14705
_journal_paper_doi 10.1039/d0dt02949a
_journal_volume 49
_journal_year 2020
_chemical_formula_moiety 'C28 H18 Cu N2 O12'
_chemical_formula_sum 'C28 H18 Cu N2 O12'
_chemical_formula_weight 638.01
_space_group_crystal_system monoclinic
_space_group_IT_number 15
_space_group_name_Hall '-C 2yc'
_space_group_name_H-M_alt 'C 1 2/c 1'
_symmetry_Int_Tables_number 15
_atom_sites_solution_primary direct
_audit_creation_date 2018-11-06
_audit_creation_method
;
Olex2 1.2
(compiled 2018.05.29 svn.r3508 for OlexSys, GUI svn.r5506)
;
_audit_update_record
;
2020-03-25 deposited with the CCDC.	2020-09-22 downloaded from the CCDC.
;
_cell_angle_alpha 90
_cell_angle_beta 101.724(3)
_cell_angle_gamma 90
_cell_formula_units_Z 4
_cell_length_a 10.6268(6)
_cell_length_b 11.0196(6)
_cell_length_c 22.5383(13)
_cell_measurement_reflns_used 4897
_cell_measurement_temperature 100(2)
_cell_measurement_theta_max 28.01
_cell_measurement_theta_min 2.93
_cell_volume 2584.2(3)
_computing_cell_refinement 'SAINT V8.38A (?, 2016)'
_computing_data_reduction 'SAINT V8.38A (?, 2016)'
_computing_molecular_graphics 'Olex2 (Dolomanov et al., 2009)'
_computing_publication_material 'Olex2 (Dolomanov et al., 2009)'
_computing_structure_refinement 'olex2.refine (Bourhis et al., 2015)'
_computing_structure_solution 'SIR97 (Burla et al.,  2007)'
_diffrn_ambient_temperature 100(2)
_diffrn_measured_fraction_theta_full 0.9987
_diffrn_measured_fraction_theta_max 0.9987
_diffrn_measurement_device_type 'Bruker APEX-II CCD'
_diffrn_measurement_method '\f and \w scans'
_diffrn_radiation_type 'Mo K\a'
_diffrn_radiation_wavelength 0.71073
_diffrn_reflns_av_R_equivalents 0.0999
_diffrn_reflns_av_unetI/netI 0.0612
_diffrn_reflns_limit_h_max 14
_diffrn_reflns_limit_h_min -14
_diffrn_reflns_limit_k_max 14
_diffrn_reflns_limit_k_min -14
_diffrn_reflns_limit_l_max 29
_diffrn_reflns_limit_l_min -29
_diffrn_reflns_number 20168
_diffrn_reflns_theta_full 25.0459
_diffrn_reflns_theta_max 25.05
_diffrn_reflns_theta_min 2.97
_diffrn_standards_number 0
_exptl_absorpt_coefficient_mu 0.920
_exptl_absorpt_correction_T_max 0.7457
_exptl_absorpt_correction_T_min 0.5221
_exptl_absorpt_correction_type multi-scan
_exptl_absorpt_process_details
;
SADABS-2016/2 (Bruker,2016/2) was used for absorption correction.
wR2(int) was 0.1839 before and 0.0840 after correction.
The Ratio of minimum to maximum transmission is 0.7001.
The \l/2 correction factor is Not present.
;
_exptl_crystal_colour blue
_exptl_crystal_colour_primary blue
_exptl_crystal_density_diffrn 1.6397
_exptl_crystal_description block
_exptl_crystal_F_000 1302.1523
_exptl_crystal_size_max 0.33
_exptl_crystal_size_mid 0.21
_exptl_crystal_size_min 0.14
_refine_diff_density_max 0.3836
_refine_diff_density_min -0.5361
_refine_diff_density_rms 0.1001
_refine_ls_d_res_high 0.8394
_refine_ls_d_res_low 6.8527
_refine_ls_goodness_of_fit_ref 1.0865
_refine_ls_hydrogen_treatment constr
_refine_ls_matrix_type full
_refine_ls_number_constraints 18
_refine_ls_number_parameters 199
_refine_ls_number_reflns 2287
_refine_ls_number_restraints 0
_refine_ls_restrained_S_all 1.0865
_refine_ls_R_factor_all 0.0473
_refine_ls_R_factor_gt 0.0348
_refine_ls_shift/su_max 0.0000
_refine_ls_shift/su_mean 0.0000
_refine_ls_structure_factor_coef Fsqd
_refine_ls_weighting_details 'w=1/[\s^2^(Fo^2^)+(0.0094P)^2^+8.1886P] where P=(Fo^2^+2Fc^2^)/3'
_refine_ls_weighting_scheme calc
_refine_ls_wR_factor_gt 0.0771
_refine_ls_wR_factor_ref 0.0881
_reflns_Friedel_coverage 0.0
_reflns_limit_h_max 12
_reflns_limit_h_min -12
_reflns_limit_k_max 13
_reflns_limit_k_min 0
_reflns_limit_l_max 26
_reflns_limit_l_min 0
_reflns_number_gt 1929
_reflns_number_total 2287
_reflns_threshold_expression I>=2u(I)
_cod_data_source_file d0dt02949a2.cif
_cod_data_source_block nh72
_cod_depositor_comments 'Adding full bibliography for 7705490--7705492.cif.'
_cod_database_code 7705491
_olex2_refinement_description
;
1. Fixed Uiso
 At 1.2 times of:
  All C(H) groups
 At 1.5 times of:
  All O(H) groups
2.a Aromatic/amide H refined with riding coordinates:
 C3(H3a), C6(H6), C9(H9), C10(H10), C11(H11), C14(H14), C15(H15)
2.b Idealised tetrahedral OH refined as rotating group:
 O3(H3), O5(H5)
;
_olex2_submission_special_instructions 'No special instructions were received'

loop_
_space_group_symop_id
_space_group_symop_operation_xyz
1 x,y,z
2 -x,y,-z+1/2
3 -x,-y,-z
4 x,-y,z-1/2
5 x+1/2,y+1/2,z
6 -x+1/2,y+1/2,-z+1/2
7 -x+1/2,-y+1/2,-z
8 x+1/2,-y+1/2,z-1/2

loop_
_atom_site_label
_atom_site_type_symbol
_atom_site_fract_x
_atom_site_fract_y
_atom_site_fract_z
_atom_site_U_iso_or_equiv
_atom_site_adp_type
_atom_site_occupancy
_atom_site_site_symmetry_order
_atom_site_refinement_flags_posn
_atom_site_refinement_flags_adp
_atom_site_refinement_flags_occupancy
Cu1 Cu 0.5 1.13495(4) 0.25 0.00911(15) Uani 1.000000 2 S T P
O1 O 0.40139(17) 1.14369(17) 0.14293(8) 0.0119(4) Uani 1.000000 1 . . .
O2 O 0.60703(17) 1.13485(16) 0.18568(8) 0.0097(4) Uani 1.000000 1 . . .
O3 O 0.31064(19) 1.28955(19) -0.06778(9) 0.0194(5) Uani 1.000000 1 . . .
H3 H 0.2520(17) 1.304(2) -0.0980(4) 0.0291(7) Uiso 1.000000 1 GR . .
O4 O 0.3948(2) 1.1814(2) -0.13486(9) 0.0231(5) Uani 1.000000 1 . . .
O5 O 0.85697(19) 1.06460(18) -0.04710(9) 0.0173(5) Uani 1.000000 1 . . .
H5 H 0.9295(13) 1.035(3) -0.0478(4) 0.0259(7) Uiso 1.000000 1 GR . .
O6 O 0.91084(19) 1.0147(2) 0.05129(9) 0.0212(5) Uani 1.000000 1 . . .
N1 N 0.5 0.9556(3) 0.25 0.0115(7) Uani 1.000000 2 S T P
N2 N 0.5 0.3145(3) 0.25 0.0102(7) Uani 1.000000 2 S T P
C1 C 0.5176(3) 1.1395(2) 0.13870(12) 0.0098(6) Uani 1.000000 1 . . .
C2 C 0.5535(3) 1.1401(2) 0.07799(12) 0.0104(6) Uani 1.000000 1 . . .
C3 C 0.4657(3) 1.1797(2) 0.02752(12) 0.0118(6) Uani 1.000000 1 . . .
H3a H 0.3845(3) 1.2098(2) 0.03225(12) 0.0142(7) Uiso 1.000000 1 R . .
C4 C 0.4947(3) 1.1760(2) -0.02989(13) 0.0125(6) Uani 1.000000 1 . . .
C5 C 0.3967(3) 1.2146(3) -0.08370(13) 0.0151(6) Uani 1.000000 1 . . .
C6 C 0.6135(3) 1.1337(2) -0.03707(12) 0.0122(6) Uani 1.000000 1 . . .
H6 H 0.6332(3) 1.1297(2) -0.07629(12) 0.0147(7) Uiso 1.000000 1 R . .
C7 C 0.7037(3) 1.0971(2) 0.01352(13) 0.0123(6) Uani 1.000000 1 . . .
C8 C 0.8337(3) 1.0545(2) 0.00741(13) 0.0135(6) Uani 1.000000 1 . . .
C9 C 0.6739(3) 1.1006(2) 0.07076(13) 0.0114(6) Uani 1.000000 1 . . .
H9 H 0.7360(3) 1.0758(2) 0.10513(13) 0.0137(7) Uiso 1.000000 1 R . .
C10 C 0.4019(3) 0.8931(2) 0.21734(13) 0.0133(6) Uani 1.000000 1 . . .
H10 H 0.3322(3) 0.9368(2) 0.19377(13) 0.0159(7) Uiso 1.000000 1 R . .
C11 C 0.3976(3) 0.7682(2) 0.21645(12) 0.0125(6) Uani 1.000000 1 . . .
H11 H 0.3256(3) 0.7272(2) 0.19318(12) 0.0150(7) Uiso 1.000000 1 R . .
C12 C 0.5 0.7023(3) 0.25 0.0106(8) Uani 1.000000 2 S T P
C13 C 0.5 0.5682(3) 0.25 0.0084(8) Uani 1.000000 2 S T P
C14 C 0.3871(3) 0.5017(2) 0.23080(12) 0.0143(6) Uani 1.000000 1 . . .
H14 H 0.3077(3) 0.5427(2) 0.21756(12) 0.0171(7) Uiso 1.000000 1 R . .
C15 C 0.3909(3) 0.3759(2) 0.23110(12) 0.0128(6) Uani 1.000000 1 . . .
H15 H 0.3135(3) 0.3320(2) 0.21741(12) 0.0154(7) Uiso 1.000000 1 R . .

loop_
_atom_site_aniso_label
_atom_site_aniso_U_11
_atom_site_aniso_U_22
_atom_site_aniso_U_33
_atom_site_aniso_U_12
_atom_site_aniso_U_13
_atom_site_aniso_U_23
Cu1 0.0111(3) 0.0068(2) 0.0096(3) -0.000000 0.00247(19) 0.000000
O1 0.0088(10) 0.0165(10) 0.0100(10) 0.0010(8) 0.0014(8) 0.0009(8)
O2 0.0089(10) 0.0112(9) 0.0080(10) 0.0007(8) -0.0003(8) -0.0007(8)
O3 0.0127(11) 0.0312(12) 0.0127(11) 0.0091(9) -0.0012(8) 0.0001(9)
O4 0.0197(12) 0.0390(13) 0.0105(11) 0.0054(10) 0.0032(9) -0.0015(9)
O5 0.0133(11) 0.0233(12) 0.0170(11) 0.0050(9) 0.0074(9) 0.0002(8)
O6 0.0134(11) 0.0336(13) 0.0167(11) 0.0097(9) 0.0030(9) 0.0042(9)
N1 0.0166(18) 0.0094(16) 0.0101(17) -0.000000 0.0063(14) 0.000000
N2 0.0126(17) 0.0107(16) 0.0081(17) -0.000000 0.0041(13) 0.000000
C1 0.0117(14) 0.0034(12) 0.0139(15) 0.0007(11) 0.0018(11) -0.0013(10)
C2 0.0126(14) 0.0086(13) 0.0106(14) -0.0016(11) 0.0032(11) -0.0013(11)
C3 0.0091(14) 0.0128(13) 0.0137(15) 0.0006(11) 0.0026(11) -0.0007(11)
C4 0.0113(14) 0.0128(14) 0.0136(15) -0.0001(11) 0.0030(11) -0.0023(11)
C5 0.0110(15) 0.0203(15) 0.0150(16) -0.0012(12) 0.0050(12) 0.0013(12)
C6 0.0139(14) 0.0128(13) 0.0107(14) -0.0011(12) 0.0040(11) -0.0015(11)
C7 0.0110(14) 0.0118(13) 0.0143(15) -0.0009(11) 0.0030(11) -0.0025(11)
C8 0.0141(15) 0.0111(14) 0.0162(16) -0.0007(12) 0.0048(12) -0.0032(11)
C9 0.0085(14) 0.0099(13) 0.0144(15) -0.0003(11) -0.0013(11) 0.0003(11)
C10 0.0117(15) 0.0150(15) 0.0128(15) 0.0032(11) 0.0016(11) 0.0022(11)
C11 0.0129(15) 0.0112(14) 0.0133(15) -0.0034(11) 0.0023(12) 0.0005(11)
C12 0.012(2) 0.012(2) 0.010(2) -0.000000 0.0065(16) 0.000000
C13 0.0110(19) 0.0087(19) 0.0058(19) -0.000000 0.0025(15) 0.000000
C14 0.0130(15) 0.0142(14) 0.0148(15) 0.0029(12) 0.0010(12) 0.0014(11)
C15 0.0100(14) 0.0152(14) 0.0127(15) -0.0019(11) 0.0008(11) -0.0016(11)

loop_
_atom_type_symbol
_atom_type_scat_dispersion_real
_atom_type_scat_dispersion_imag
_atom_type_scat_Cromer_Mann_a1
_atom_type_scat_Cromer_Mann_a2
_atom_type_scat_Cromer_Mann_a3
_atom_type_scat_Cromer_Mann_a4
_atom_type_scat_Cromer_Mann_b1
_atom_type_scat_Cromer_Mann_b2
_atom_type_scat_Cromer_Mann_b3
_atom_type_scat_Cromer_Mann_b4
_atom_type_scat_Cromer_Mann_c
_atom_type_scat_source
_atom_type_scat_dispersion_source
H 0.00000 0.00000 0.49300 0.32291 0.14019 0.04081 10.51090 26.12570 3.14236 57.79970 0.0030380000826 'International Tables Volume C Table 6.1.1.4 (pp. 500-502)' 'Henke, Gullikson and Davis, At. Data and Nucl. Data Tables, 1993, 54, 2'
C 0.00347 0.00161 2.31000 1.02000 1.58860 0.86500 20.84390 10.20750 0.56870 51.65120 0.215599998832 'International Tables Volume C Table 6.1.1.4 (pp. 500-502)' 'Henke, Gullikson and Davis, At. Data and Nucl. Data Tables, 1993, 54, 2'
Cu 0.34125 1.28947 13.33800 7.16760 5.61580 1.67350 3.58280 0.24700 11.39660 64.81260 1.19099998474 'International Tables Volume C Table 6.1.1.4 (pp. 500-502)' 'Henke, Gullikson and Davis, At. Data and Nucl. Data Tables, 1993, 54, 2'
O 0.01158 0.00611 3.04850 2.28680 1.54630 0.86700 13.27710 5.70110 0.32390 32.90890 0.250800013542 'International Tables Volume C Table 6.1.1.4 (pp. 500-502)' 'Henke, Gullikson and Davis, At. Data and Nucl. Data Tables, 1993, 54, 2'
N 0.00653 0.00323 12.21260 3.13220 2.01250 1.16630 0.00570 9.89330 28.99750 0.58260 -11.5290002823 'International Tables Volume C Table 6.1.1.4 (pp. 500-502)' 'Henke, Gullikson and Davis, At. Data and Nucl. Data Tables, 1993, 54, 2'

loop_
_geom_angle_atom_site_label_1
_geom_angle_atom_site_label_2
_geom_angle_atom_site_label_3
_geom_angle
_geom_angle_site_symmetry_1
_geom_angle_site_symmetry_3
_geom_angle_publ_flag
O1 Cu1 O1 175.46(9) 2_655 . ?
O2 Cu1 O1 58.56(7) 2_655 2_655 ?
O2 Cu1 O1 121.45(7) . 2_655 ?
O2 Cu1 O1 121.45(7) 2_655 . ?
O2 Cu1 O1 58.56(7) . . ?
O2 Cu1 O2 179.94(10) . 2_655 ?
N1 Cu1 O1 92.27(4) . 2_655 ?
N1 Cu1 O1 92.27(4) . . ?
N1 Cu1 O2 89.97(5) . 2_655 ?
N1 Cu1 O2 89.97(5) . . ?
N2 Cu1 O1 87.73(4) 1_565 2_655 ?
N2 Cu1 O1 87.73(4) 1_565 . ?
N2 Cu1 O2 90.03(5) 1_565 . ?
N2 Cu1 O2 90.03(5) 1_565 2_655 ?
N2 Cu1 N1 180.0 1_565 . ?
C1 Cu1 O1 29.13(7) 2_655 2_655 ?
C1 Cu1 O1 150.68(7) . 2_655 ?
C1 Cu1 O1 150.68(7) 2_655 . ?
C1 Cu1 O1 29.13(7) . . ?
C1 Cu1 O2 29.43(8) . . ?
C1 Cu1 O2 150.58(8) . 2_655 ?
C1 Cu1 O2 29.43(8) 2_655 2_655 ?
C1 Cu1 O2 150.58(8) 2_655 . ?
C1 Cu1 N1 91.14(6) . . ?
C1 Cu1 N1 91.14(6) 2_655 . ?
C1 Cu1 N2 88.86(6) . 1_565 ?
C1 Cu1 N2 88.86(6) 2_655 1_565 ?
C1 Cu1 C1 177.73(11) . 2_655 ?
C1 O1 Cu1 80.90(15) . . ?
C1 O2 Cu1 99.41(16) . 2_655 ?
C5 O3 H3 109.5 . . ?
C8 O5 H5 109.5 . . ?
C10 N1 Cu1 120.95(16) . . ?
C10 N1 Cu1 120.95(16) 2_655 . ?
C10 N1 C10 118.1(3) . 2_655 ?
C15 N2 Cu1 120.45(16) . 1_545 ?
C15 N2 Cu1 120.45(16) 2_655 1_545 ?
C15 N2 C15 119.1(3) 2_655 . ?
O1 C1 Cu1 69.97(15) . 2_655 ?
O2 C1 Cu1 51.16(13) . 2_655 ?
O2 C1 O1 121.1(2) . . ?
C2 C1 Cu1 169.61(19) . 2_655 ?
C2 C1 O1 120.4(2) . . ?
C2 C1 O2 118.5(2) . . ?
C3 C2 C1 119.9(2) . . ?
C9 C2 C1 121.2(2) . . ?
C9 C2 C3 118.9(3) . . ?
H3a C3 C2 119.53(16) . . ?
C4 C3 C2 120.9(3) . . ?
C4 C3 H3a 119.53(16) . . ?
C5 C4 C3 119.9(2) . . ?
C6 C4 C3 119.9(3) . . ?
C6 C4 C5 120.2(3) . . ?
O4 C5 O3 124.4(3) . . ?
C4 C5 O3 111.2(2) . . ?
C4 C5 O4 124.4(3) . . ?
H6 C6 C4 120.20(16) . . ?
C7 C6 C4 119.6(3) . . ?
C7 C6 H6 120.20(16) . . ?
C8 C7 C6 120.8(3) . . ?
C9 C7 C6 120.2(3) . . ?
C9 C7 C8 119.0(2) . . ?
O6 C8 O5 124.4(3) . . ?
C7 C8 O5 114.6(2) . . ?
C7 C8 O6 121.1(3) . . ?
C7 C9 C2 120.4(3) . . ?
H9 C9 C2 119.82(16) . . ?
H9 C9 C7 119.82(16) . . ?
H10 C10 N1 118.60(16) . 2_655 ?
C11 C10 N1 122.8(3) . 2_655 ?
C11 C10 H10 118.60(17) . . ?
H11 C11 C10 120.26(17) . . ?
C12 C11 C10 119.5(3) 2_655 . ?
C12 C11 H11 120.26(17) 2_655 . ?
C11 C12 C11 117.3(3) . 2_655 ?
C13 C12 C11 121.33(17) . . ?
C13 C12 C11 121.33(17) . 2_655 ?
C14 C13 C12 121.62(17) 2_655 . ?
C14 C13 C12 121.62(17) . . ?
C14 C13 C14 116.8(3) . 2_655 ?
H14 C14 C13 120.01(17) . 2_655 ?
C15 C14 C13 120.0(3) . 2_655 ?
C15 C14 H14 120.01(16) . . ?
C14 C15 N2 122.1(3) . . ?
H15 C15 N2 118.96(16) . . ?
H15 C15 C14 118.96(16) . . ?

loop_
_geom_bond_atom_site_label_1
_geom_bond_atom_site_label_2
_geom_bond_distance
_geom_bond_site_symmetry_2
_geom_bond_publ_flag
Cu1 O1 2.4297(18) 2_655 ?
Cu1 O1 2.4297(18) . ?
Cu1 O2 2.0162(18) 2_655 ?
Cu1 O2 2.0162(18) . ?
Cu1 N1 1.976(3) . ?
Cu1 N2 1.979(3) 1_565 ?
Cu1 C1 2.554(3) . ?
Cu1 C1 2.554(3) 2_655 ?
O1 C1 1.259(3) . ?
O2 C1 1.272(3) . ?
O3 H3 0.8400 . ?
O3 C5 1.334(3) . ?
O4 C5 1.206(3) . ?
O5 H5 0.8400 . ?
O5 C8 1.306(3) . ?
O6 C8 1.230(3) . ?
N1 C10 1.338(3) 2_655 ?
N1 C10 1.338(3) . ?
N2 C15 1.335(3) . ?
N2 C15 1.335(3) 2_655 ?
C1 C2 1.493(4) . ?
C2 C3 1.387(4) . ?
C2 C9 1.392(4) . ?
C3 H3a 0.9500 . ?
C3 C4 1.391(4) . ?
C4 C5 1.491(4) . ?
C4 C6 1.386(4) . ?
C6 H6 0.9500 . ?
C6 C7 1.392(4) . ?
C7 C8 1.492(4) . ?
C7 C9 1.390(4) . ?
C9 H9 0.9500 . ?
C10 H10 0.9500 . ?
C10 C11 1.378(4) . ?
C11 H11 0.9500 . ?
C11 C12 1.395(3) 2_655 ?
C12 C13 1.478(5) . ?
C13 C14 1.398(3) 2_655 ?
C13 C14 1.398(3) . ?
C14 H14 0.9500 . ?
C14 C15 1.387(4) . ?
C15 H15 0.9500 . ?
